data_7022692
loop_
_publ_author_name
'Kolychev, Eugene L.'
'Asachenko, Andrey F.'
'Dzhevakov, Pavel B.'
'Bush, Alexander A.'
'Shuntikov, Viacheslav V.'
'Khrustalev, Victor N.'
'Nechaev, Mikhail S.'

_publ_section_title
;
 Expanded ring diaminocarbene palladium complexes: synthesis, structure,
 and Suzuki-Miyaura cross-coupling of heteroaryl chlorides in water.
;
_journal_issue 19
_journal_name_full 'Dalton transactions (Cambridge, England : 2003)'
_journal_page_first 6859
_journal_page_last 6866
_journal_paper_doi 10.1039/c3dt32860k
_journal_volume 42
_journal_year 2013
_chemical_formula_moiety 'C37 H49 Cl N2 Pd, C4 H10 O'
_chemical_formula_sum 'C41 H59 Cl N2 O Pd'
_chemical_formula_weight 737.75
_chemical_name_systematic
;
?
;
_space_group_IT_number 19
_symmetry_cell_setting orthorhombic
_symmetry_space_group_name_Hall 'P 2ac 2ab'
_symmetry_space_group_name_H-M 'P 21 21 21'
_atom_sites_solution_hydrogens geom
_atom_sites_solution_primary direct
_atom_sites_solution_secondary difmap
_audit_creation_method SHELXL-97
_cell_angle_alpha 90.00
_cell_angle_beta 90.00
_cell_angle_gamma 90.00
_cell_formula_units_Z 4
_cell_length_a 14.3349(8)
_cell_length_b 15.0596(8)
_cell_length_c 17.9807(10)
_cell_measurement_reflns_used 7617
_cell_measurement_temperature 100(2)
_cell_measurement_theta_max 23.79
_cell_measurement_theta_min 2.27
_cell_volume 3881.6(4)
_computing_cell_refinement 'SAINTPlus, v. 6.2 (Bruker, 2001)'
_computing_data_collection 'APEX2 (Bruker, 2005)'
_computing_data_reduction 'SAINTPlus, v. 6.2 (Bruker, 2001)'
_computing_molecular_graphics 'SHELXTL, v. 6.12 (Sheldrick, 2001)'
_computing_publication_material 'SHELXTL, v. 6.12 (Sheldrick, 2001)'
_computing_structure_refinement 'SHELXTL, v. 6.12 (Sheldrick, 2001)'
_computing_structure_solution 'SHELXTL, v. 6.12 (Sheldrick, 2001)'
_diffrn_ambient_temperature 100(2)
_diffrn_measured_fraction_theta_full 0.998
_diffrn_measured_fraction_theta_max 0.998
_diffrn_measurement_device_type 'Bruker SMART APEX-II CCD'
_diffrn_measurement_method '\f and \w scans'
_diffrn_radiation_monochromator graphite
_diffrn_radiation_source 'fine-focus sealed tube'
_diffrn_radiation_type MoK\a
_diffrn_radiation_wavelength 0.71073
_diffrn_reflns_av_R_equivalents 0.0710
_diffrn_reflns_av_sigmaI/netI 0.0623
_diffrn_reflns_limit_h_max 18
_diffrn_reflns_limit_h_min -18
_diffrn_reflns_limit_k_max 19
_diffrn_reflns_limit_k_min -19
_diffrn_reflns_limit_l_max 23
_diffrn_reflns_limit_l_min -23
_diffrn_reflns_number 43509
_diffrn_reflns_theta_full 28.00
_diffrn_reflns_theta_max 28.00
_diffrn_reflns_theta_min 1.76
_exptl_absorpt_coefficient_mu 0.579
_exptl_absorpt_correction_T_max 0.944
_exptl_absorpt_correction_T_min 0.901
_exptl_absorpt_correction_type multi-scan
_exptl_absorpt_process_details 'SADABS (Sheldrick, 2003)'
_exptl_crystal_colour brown
_exptl_crystal_density_diffrn 1.262
_exptl_crystal_density_method 'not measured'
_exptl_crystal_description prism
_exptl_crystal_F_000 1560
_exptl_crystal_size_max 0.20
_exptl_crystal_size_mid 0.15
_exptl_crystal_size_min 0.10
_refine_diff_density_max 1.375
_refine_diff_density_min -0.753
_refine_diff_density_rms 0.083
_refine_ls_abs_structure_details 'Flack H D (1983), Acta Cryst. A39, 876-881'
_refine_ls_abs_structure_Flack 0.00(3)
_refine_ls_extinction_method none
_refine_ls_goodness_of_fit_ref 1.011
_refine_ls_hydrogen_treatment constr
_refine_ls_matrix_type full
_refine_ls_number_parameters 398
_refine_ls_number_reflns 9340
_refine_ls_number_restraints 5
_refine_ls_restrained_S_all 1.012
_refine_ls_R_factor_all 0.0660
_refine_ls_R_factor_gt 0.0430
_refine_ls_shift/su_max 0.000
_refine_ls_shift/su_mean 0.000
_refine_ls_structure_factor_coef Fsqd
_refine_ls_weighting_details 'calc w=1/[\s^2^(Fo^2^)+(0.0559P)^2^+0.0000P] where P=(Fo^2^+2Fc^2^)/3'
_refine_ls_weighting_scheme calc
_refine_ls_wR_factor_gt 0.0934
_refine_ls_wR_factor_ref 0.1022
_reflns_number_gt 7374
_reflns_number_total 9340
_reflns_threshold_expression 'I > 2\s(I)'
_cod_data_source_file c3dt32860k.txt
_cod_data_source_block KEPd6
_cod_depositor_comments
;
The following automatic conversions were performed:

'_symmetry_cell_setting' value 'Orthorhombic' changed to
'orthorhombic' according to
/home/saulius/struct/CIF-dictionaries/cif_core.dic dictionary named
'cif_core.dic' version 2.4.2 from 2011-04-26.

Automatic conversion script
Id: cif_fix_values 1891 2012-01-12 08:04:46Z andrius 
;
_cod_database_code 7022692

loop_
_symmetry_equiv_pos_as_xyz
'x, y, z'
'-x+1/2, -y, z+1/2'
'-x, y+1/2, -z+1/2'
'x+1/2, -y+1/2, -z'

loop_
_atom_site_label
_atom_site_type_symbol
_atom_site_fract_x
_atom_site_fract_y
_atom_site_fract_z
_atom_site_U_iso_or_equiv
_atom_site_adp_type
_atom_site_occupancy
_atom_site_symmetry_multiplicity
_atom_site_calc_flag
_atom_site_refinement_flags
_atom_site_disorder_assembly
_atom_site_disorder_group
Pd1 Pd 0.049880(19) 0.064513(18) 0.898380(15) 0.02427(8) Uani 1 1 d . . .
Cl1 Cl -0.07742(6) 0.13779(7) 0.95129(5) 0.0290(2) Uani 1 1 d . . .
N1 N 0.1370(2) 0.08829(19) 1.05053(17) 0.0225(7) Uani 1 1 d . . .
N2 N 0.1864(2) 0.1843(2) 0.96043(17) 0.0232(7) Uani 1 1 d . . .
C1 C 0.1371(2) 0.1120(2) 0.9789(2) 0.0202(7) Uani 1 1 d . A .
C2 C 0.1849(3) 0.1376(2) 1.1105(2) 0.0311(9) Uani 0.70 1 d PD A 1
H2A H 0.2464 0.1101 1.1203 0.037 Uiso 0.70 1 calc PR A 1
H2B H 0.1475 0.1341 1.1567 0.037 Uiso 0.70 1 calc PR A 1
C3 C 0.1982(4) 0.2335(3) 1.0890(2) 0.0323(13) Uani 0.70 1 d PD A 1
H3A H 0.1376 0.2649 1.0923 0.039 Uiso 0.70 1 calc PR A 1
H3B H 0.2417 0.2621 1.1245 0.039 Uiso 0.70 1 calc PR A 1
C4 C 0.2360(3) 0.2421(3) 1.0117(2) 0.0418(11) Uani 0.70 1 d PD A 1
H4A H 0.2300 0.3045 0.9949 0.050 Uiso 0.70 1 calc PR A 1
H4B H 0.3031 0.2265 1.0116 0.050 Uiso 0.70 1 calc PR A 1
C2A C 0.1849(3) 0.1376(2) 1.1105(2) 0.0311(9) Uani 0.30 1 d P A 2
H2C H 0.2117 0.0943 1.1459 0.037 Uiso 0.30 1 calc PR A 2
H2D H 0.1381 0.1733 1.1377 0.037 Uiso 0.30 1 calc PR A 2
C3A C 0.2614(5) 0.1983(7) 1.0842(4) 0.027(3) Uani 0.30 1 d PD A 2
H3C H 0.3196 0.1638 1.0777 0.032 Uiso 0.30 1 calc PRD A 2
H3D H 0.2730 0.2445 1.1223 0.032 Uiso 0.30 1 calc PR A 2
C4A C 0.2360(3) 0.2421(3) 1.0117(2) 0.0418(11) Uani 0.30 1 d P A 2
H4C H 0.1967 0.2947 1.0222 0.050 Uiso 0.30 1 calc PR A 2
H4D H 0.2938 0.2633 0.9873 0.050 Uiso 0.30 1 calc PR A 2
C5 C 0.0990(3) 0.0036(2) 1.0742(2) 0.0221(8) Uani 1 1 d . A .
C6 C 0.0171(3) 0.0021(3) 1.1165(2) 0.0271(9) Uani 1 1 d . . .
C7 C -0.0132(3) -0.0809(3) 1.1418(2) 0.0315(9) Uani 1 1 d . A .
H7A H -0.0683 -0.0842 1.1711 0.038 Uiso 1 1 calc R . .
C8 C 0.0343(3) -0.1575(3) 1.1256(2) 0.0339(10) Uani 1 1 d . . .
H8A H 0.0108 -0.2131 1.1422 0.041 Uiso 1 1 calc R A .
C9 C 0.1164(3) -0.1541(2) 1.0851(2) 0.0280(9) Uani 1 1 d . A .
H9A H 0.1498 -0.2073 1.0751 0.034 Uiso 1 1 calc R . .
C10 C 0.1502(3) -0.0736(3) 1.05892(19) 0.0265(8) Uani 1 1 d . . .
C11 C -0.0375(3) 0.0844(2) 1.1380(2) 0.0295(9) Uani 1 1 d . A .
H11A H -0.0148 0.1349 1.1067 0.035 Uiso 1 1 calc R . .
C12 C -0.0215(3) 0.1086(3) 1.2198(2) 0.0384(10) Uani 1 1 d . . .
H12A H 0.0456 0.1147 1.2291 0.058 Uiso 1 1 calc R A .
H12B H -0.0470 0.0617 1.2516 0.058 Uiso 1 1 calc R . .
H12C H -0.0528 0.1649 1.2309 0.058 Uiso 1 1 calc R . .
C13 C -0.1427(3) 0.0742(3) 1.1250(2) 0.0362(10) Uani 1 1 d . . .
H13A H -0.1538 0.0534 1.0741 0.054 Uiso 1 1 calc R A .
H13B H -0.1734 0.1317 1.1322 0.054 Uiso 1 1 calc R . .
H13C H -0.1682 0.0310 1.1603 0.054 Uiso 1 1 calc R . .
C14 C 0.2445(3) -0.0722(3) 1.0204(2) 0.0341(9) Uani 1 1 d . A .
H14A H 0.2479 -0.0171 0.9895 0.041 Uiso 1 1 calc R . .
C15 C 0.2615(4) -0.1508(3) 0.9696(3) 0.0539(14) Uani 1 1 d . . .
H15A H 0.3224 -0.1443 0.9454 0.081 Uiso 1 1 calc R A .
H15B H 0.2125 -0.1532 0.9316 0.081 Uiso 1 1 calc R . .
H15C H 0.2607 -0.2057 0.9988 0.081 Uiso 1 1 calc R . .
C16 C 0.3223(3) -0.0680(4) 1.0778(3) 0.0566(14) Uani 1 1 d . . .
H16A H 0.3822 -0.0593 1.0526 0.085 Uiso 1 1 calc R A .
H16B H 0.3240 -0.1237 1.1060 0.085 Uiso 1 1 calc R . .
H16C H 0.3109 -0.0184 1.1119 0.085 Uiso 1 1 calc R . .
C17 C 0.2002(3) 0.2073(2) 0.8826(2) 0.0269(8) Uani 1 1 d . A .
C18 C 0.1403(3) 0.2710(3) 0.8494(2) 0.0333(10) Uani 1 1 d . . .
C19 C 0.1577(3) 0.2920(3) 0.7754(2) 0.0387(11) Uani 1 1 d . A .
H19A H 0.1185 0.3338 0.7512 0.046 Uiso 1 1 calc R . .
C20 C 0.2303(4) 0.2539(3) 0.7360(3) 0.0482(13) Uani 1 1 d . . .
H20A H 0.2397 0.2688 0.6852 0.058 Uiso 1 1 calc R A .
C21 C 0.2887(3) 0.1944(3) 0.7706(2) 0.0389(11) Uani 1 1 d . A .
H21A H 0.3387 0.1689 0.7433 0.047 Uiso 1 1 calc R . .
C22 C 0.2763(3) 0.1707(3) 0.8449(2) 0.0301(9) Uani 1 1 d . . .
C23 C 0.0651(3) 0.3183(3) 0.8918(3) 0.0387(10) Uani 1 1 d . A .
H23A H 0.0529 0.2841 0.9385 0.046 Uiso 1 1 calc R . .
C24 C -0.0269(3) 0.3250(4) 0.8489(3) 0.0570(15) Uani 1 1 d . . .
H24A H -0.0139 0.3267 0.7954 0.086 Uiso 1 1 calc R A .
H24B H -0.0597 0.3793 0.8636 0.086 Uiso 1 1 calc R . .
H24C H -0.0658 0.2733 0.8602 0.086 Uiso 1 1 calc R . .
C25 C 0.0989(4) 0.4118(3) 0.9140(3) 0.0563(14) Uani 1 1 d . . .
H25A H 0.1521 0.4066 0.9480 0.085 Uiso 1 1 calc R A .
H25B H 0.0481 0.4438 0.9389 0.085 Uiso 1 1 calc R . .
H25C H 0.1179 0.4444 0.8694 0.085 Uiso 1 1 calc R . .
C26 C 0.3496(3) 0.1126(3) 0.8831(3) 0.0408(11) Uani 1 1 d . A .
H26A H 0.3218 0.0884 0.9299 0.049 Uiso 1 1 calc R . .
C27 C 0.3842(4) 0.0353(3) 0.8368(3) 0.0580(15) Uani 1 1 d . . .
H27A H 0.3308 0.0007 0.8190 0.087 Uiso 1 1 calc R A .
H27B H 0.4244 -0.0027 0.8674 0.087 Uiso 1 1 calc R . .
H27C H 0.4197 0.0577 0.7942 0.087 Uiso 1 1 calc R . .
C28 C 0.4356(3) 0.1687(3) 0.9041(3) 0.0513(12) Uani 1 1 d . . .
H28A H 0.4806 0.1314 0.9307 0.077 Uiso 1 1 calc R A .
H28B H 0.4163 0.2180 0.9361 0.077 Uiso 1 1 calc R . .
H28C H 0.4646 0.1921 0.8588 0.077 Uiso 1 1 calc R . .
C29 C 0.1297(3) -0.0252(3) 0.8342(3) 0.0508(14) Uani 1 1 d . . .
H29A H 0.1967 -0.0110 0.8284 0.061 Uiso 1 1 calc R . .
H29B H 0.1174 -0.0891 0.8424 0.061 Uiso 1 1 calc R . .
C30 C 0.0681(3) 0.0193(3) 0.7868(2) 0.0495(13) Uani 1 1 d . . .
H30A H 0.0926 0.0605 0.7478 0.059 Uiso 1 1 calc R . .
C31 C -0.0282(3) 0.0147(3) 0.8014(3) 0.0380(11) Uani 1 1 d . . .
H31A H -0.0501 -0.0478 0.8085 0.046 Uiso 1 1 calc R . .
C32 C -0.0977(5) 0.0695(4) 0.7654(4) 0.0753(7) Uani 1 1 d . . .
C33 C -0.0773(5) 0.1332(4) 0.7101(4) 0.0753(7) Uani 1 1 d . . .
H33A H -0.0143 0.1417 0.6951 0.090 Uiso 1 1 calc R . .
C34 C -0.1462(5) 0.1835(4) 0.6773(4) 0.0753(7) Uani 1 1 d . . .
H34A H -0.1317 0.2226 0.6375 0.090 Uiso 1 1 calc R . .
C35 C -0.2376(5) 0.1762(4) 0.7032(4) 0.0753(7) Uani 1 1 d . . .
H35A H -0.2845 0.2142 0.6837 0.090 Uiso 1 1 calc R . .
C36 C -0.2604(5) 0.1147(4) 0.7564(4) 0.0753(7) Uani 1 1 d . . .
H36A H -0.3235 0.1084 0.7718 0.090 Uiso 1 1 calc R . .
C37 C -0.1916(4) 0.0615(5) 0.7881(4) 0.0753(7) Uani 1 1 d . . .
H37A H -0.2081 0.0196 0.8253 0.090 Uiso 1 1 calc R . .
O1 O 0.2100(3) 0.3659(2) 0.5691(2) 0.0655(12) Uani 1 1 d . . .
C38 C 0.3640(4) 0.4204(4) 0.5795(3) 0.0753(7) Uani 1 1 d . . .
H38A H 0.4082 0.4633 0.5587 0.113 Uiso 1 1 calc R . .
H38B H 0.3899 0.3604 0.5753 0.113 Uiso 1 1 calc R . .
H38C H 0.3527 0.4343 0.6320 0.113 Uiso 1 1 calc R . .
C39 C 0.2747(5) 0.4252(4) 0.5379(3) 0.0710(18) Uani 1 1 d . . .
H39A H 0.2498 0.4865 0.5401 0.085 Uiso 1 1 calc R . .
H39B H 0.2855 0.4099 0.4851 0.085 Uiso 1 1 calc R . .
C40 C 0.1224(4) 0.3700(4) 0.5312(3) 0.0610(16) Uani 1 1 d . . .
H40A H 0.1309 0.3540 0.4782 0.073 Uiso 1 1 calc R . .
H40B H 0.0970 0.4310 0.5337 0.073 Uiso 1 1 calc R . .
C41 C 0.0550(4) 0.3051(4) 0.5681(3) 0.0667(16) Uani 1 1 d . . .
H41A H -0.0065 0.3101 0.5447 0.100 Uiso 1 1 calc R . .
H41B H 0.0498 0.3192 0.6212 0.100 Uiso 1 1 calc R . .
H41D H 0.0784 0.2444 0.5622 0.100 Uiso 1 1 calc R . .

loop_
_atom_site_aniso_label
_atom_site_aniso_U_11
_atom_site_aniso_U_22
_atom_site_aniso_U_33
_atom_site_aniso_U_23
_atom_site_aniso_U_13
_atom_site_aniso_U_12
Pd1 0.02552(13) 0.02310(12) 0.02419(12) -0.00438(13) -0.00332(13) 0.00054(12)
Cl1 0.0239(5) 0.0331(5) 0.0300(5) -0.0012(4) -0.0001(4) 0.0039(4)
N1 0.0241(16) 0.0196(16) 0.0239(16) -0.0007(12) -0.0015(13) -0.0026(12)
N2 0.0313(17) 0.0183(15) 0.0199(16) -0.0020(13) 0.0002(13) -0.0028(13)
C1 0.0202(18) 0.0171(17) 0.0232(19) -0.0007(14) 0.0020(14) 0.0038(14)
C2 0.041(2) 0.029(2) 0.023(2) -0.0022(18) -0.0093(17) -0.0067(16)
C3 0.036(3) 0.034(3) 0.028(3) -0.007(3) 0.000(3) -0.005(3)
C4 0.062(3) 0.032(2) 0.031(2) 0.000(2) -0.013(2) -0.020(2)
C2A 0.041(2) 0.029(2) 0.023(2) -0.0022(18) -0.0093(17) -0.0067(16)
C3A 0.034(7) 0.025(6) 0.021(7) -0.002(5) 0.005(5) -0.016(6)
C4A 0.062(3) 0.032(2) 0.031(2) 0.000(2) -0.013(2) -0.020(2)
C5 0.026(2) 0.0223(19) 0.0181(17) 0.0018(14) -0.0072(14) -0.0045(15)
C6 0.0270(19) 0.0251(18) 0.029(2) 0.0042(16) -0.0027(15) 0.0003(15)
C7 0.032(2) 0.032(2) 0.031(2) 0.0105(18) 0.0006(16) -0.0063(16)
C8 0.045(3) 0.027(2) 0.030(2) 0.0087(16) -0.0058(18) -0.0078(19)
C9 0.036(2) 0.0203(18) 0.028(2) 0.0039(15) -0.0062(16) -0.0003(15)
C10 0.0318(19) 0.027(2) 0.0208(18) 0.0028(17) -0.0025(14) -0.0006(17)
C11 0.033(2) 0.029(2) 0.0266(18) 0.0081(15) 0.0007(16) 0.0051(17)
C12 0.045(3) 0.040(2) 0.030(2) 0.0005(19) 0.0022(18) 0.0107(19)
C13 0.033(2) 0.038(2) 0.038(2) 0.012(2) 0.0070(17) 0.0027(19)
C14 0.038(2) 0.022(2) 0.043(2) 0.005(2) 0.0115(18) 0.0055(19)
C15 0.058(3) 0.048(3) 0.056(3) -0.005(3) 0.013(3) 0.017(2)
C16 0.030(2) 0.050(3) 0.089(4) -0.006(3) 0.003(2) 0.000(2)
C17 0.037(2) 0.0236(19) 0.021(2) 0.0023(15) -0.0020(15) -0.0088(15)
C18 0.032(2) 0.027(2) 0.041(2) 0.0065(18) -0.0103(18) -0.0094(17)
C19 0.051(3) 0.036(2) 0.030(2) 0.0112(19) -0.012(2) -0.014(2)
C20 0.074(4) 0.049(3) 0.022(2) 0.007(2) -0.006(2) -0.024(3)
C21 0.053(3) 0.035(2) 0.028(2) 0.0002(19) 0.013(2) -0.014(2)
C22 0.044(2) 0.021(2) 0.025(2) 0.0007(16) 0.0060(17) -0.0050(17)
C23 0.042(3) 0.033(2) 0.042(2) 0.009(2) -0.005(2) 0.0040(17)
C24 0.047(3) 0.055(3) 0.069(4) 0.030(3) -0.014(2) 0.002(2)
C25 0.056(3) 0.037(3) 0.076(4) 0.001(2) 0.013(3) 0.000(2)
C26 0.049(3) 0.031(2) 0.042(3) 0.0058(19) 0.017(2) 0.0028(19)
C27 0.041(3) 0.052(3) 0.080(4) -0.022(3) 0.011(3) 0.004(2)
C28 0.058(3) 0.040(2) 0.055(3) 0.000(2) -0.021(3) 0.011(2)
C29 0.043(3) 0.047(3) 0.062(3) -0.037(3) -0.006(2) 0.006(2)
C30 0.058(4) 0.064(3) 0.026(2) -0.020(2) 0.008(2) -0.014(2)
C31 0.044(3) 0.032(2) 0.038(2) -0.0103(19) -0.0046(19) -0.0100(18)
C32 0.0916(17) 0.0557(14) 0.0786(17) 0.0045(13) -0.0425(15) -0.0132(13)
C33 0.0916(17) 0.0557(14) 0.0786(17) 0.0045(13) -0.0425(15) -0.0132(13)
C34 0.0916(17) 0.0557(14) 0.0786(17) 0.0045(13) -0.0425(15) -0.0132(13)
C35 0.0916(17) 0.0557(14) 0.0786(17) 0.0045(13) -0.0425(15) -0.0132(13)
C36 0.0916(17) 0.0557(14) 0.0786(17) 0.0045(13) -0.0425(15) -0.0132(13)
C37 0.0916(17) 0.0557(14) 0.0786(17) 0.0045(13) -0.0425(15) -0.0132(13)
O1 0.093(3) 0.038(2) 0.066(2) 0.0107(18) -0.045(2) -0.0027(19)
C38 0.0916(17) 0.0557(14) 0.0786(17) 0.0045(13) -0.0425(15) -0.0132(13)
C39 0.129(5) 0.029(3) 0.055(3) 0.011(3) -0.028(3) -0.002(3)
C40 0.082(4) 0.061(4) 0.040(3) -0.007(3) -0.021(3) 0.039(3)
C41 0.068(4) 0.068(4) 0.064(3) -0.019(3) -0.026(3) 0.033(3)

loop_
_atom_type_symbol
_atom_type_description
_atom_type_scat_dispersion_real
_atom_type_scat_dispersion_imag
_atom_type_scat_source
C C 0.0033 0.0016 'International Tables Vol C Tables 4.2.6.8 and 6.1.1.4'
H H 0.0000 0.0000 'International Tables Vol C Tables 4.2.6.8 and 6.1.1.4'
N N 0.0061 0.0033 'International Tables Vol C Tables 4.2.6.8 and 6.1.1.4'
Cl Cl 0.1484 0.1585 'International Tables Vol C Tables 4.2.6.8 and 6.1.1.4'
Pd Pd -0.9988 1.0072 'International Tables Vol C Tables 4.2.6.8 and 6.1.1.4'
O O 0.0106 0.0060 'International Tables Vol C Tables 4.2.6.8 and 6.1.1.4'

loop_
_geom_angle_atom_site_label_1
_geom_angle_atom_site_label_2
_geom_angle_atom_site_label_3
_geom_angle
C1 Pd1 C29 106.22(17)
C1 Pd1 C30 134.64(16)
C29 Pd1 C30 38.42(19)
C1 Pd1 C31 172.34(16)
C29 Pd1 C31 67.98(17)
C30 Pd1 C31 37.82(18)
C1 Pd1 Cl1 91.40(10)
C29 Pd1 Cl1 161.37(13)
C30 Pd1 Cl1 129.01(15)
C31 Pd1 Cl1 94.96(12)
C1 N1 C5 121.2(3)
C1 N1 C2 124.6(3)
C5 N1 C2 113.7(3)
C1 N2 C4 126.0(3)
C1 N2 C17 120.2(3)
C4 N2 C17 113.6(3)
N1 C1 N2 117.1(3)
N1 C1 Pd1 126.1(3)
N2 C1 Pd1 115.6(3)
N1 C2 C3 110.7(3)
N1 C2 H2A 109.5
C3 C2 H2A 109.5
N1 C2 H2B 109.5
C3 C2 H2B 109.5
H2A C2 H2B 108.1
C4 C3 C2 111.4(3)
C4 C3 H3A 109.3
C2 C3 H3A 109.3
C4 C3 H3B 109.3
C2 C3 H3B 109.3
H3A C3 H3B 108.0
N2 C4 C3 111.1(4)
N2 C4 H4A 109.4
C3 C4 H4A 109.4
N2 C4 H4B 109.4
C3 C4 H4B 109.4
H4A C4 H4B 108.0
H3C C3A H3D 108.0
C6 C5 C10 122.1(3)
C6 C5 N1 119.3(3)
C10 C5 N1 118.4(3)
C5 C6 C7 116.8(3)
C5 C6 C11 124.0(3)
C7 C6 C11 119.1(3)
C8 C7 C6 121.9(4)
C8 C7 H7A 119.0
C6 C7 H7A 119.0
C7 C8 C9 120.1(4)
C7 C8 H8A 119.9
C9 C8 H8A 119.9
C8 C9 C10 120.5(4)
C8 C9 H9A 119.7
C10 C9 H9A 119.7
C9 C10 C5 118.4(3)
C9 C10 C14 118.5(4)
C5 C10 C14 122.9(4)
C6 C11 C12 111.3(3)
C6 C11 C13 112.8(3)
C12 C11 C13 108.5(3)
C6 C11 H11A 108.0
C12 C11 H11A 108.0
C13 C11 H11A 108.0
C11 C12 H12A 109.5
C11 C12 H12B 109.5
H12A C12 H12B 109.5
C11 C12 H12C 109.5
H12A C12 H12C 109.5
H12B C12 H12C 109.5
C11 C13 H13A 109.5
C11 C13 H13B 109.5
H13A C13 H13B 109.5
C11 C13 H13C 109.5
H13A C13 H13C 109.5
H13B C13 H13C 109.5
C15 C14 C10 114.1(4)
C15 C14 C16 108.9(4)
C10 C14 C16 110.1(3)
C15 C14 H14A 107.9
C10 C14 H14A 107.9
C16 C14 H14A 107.9
C14 C15 H15A 109.5
C14 C15 H15B 109.5
H15A C15 H15B 109.5
C14 C15 H15C 109.5
H15A C15 H15C 109.5
H15B C15 H15C 109.5
C14 C16 H16A 109.5
C14 C16 H16B 109.5
H16A C16 H16B 109.5
C14 C16 H16C 109.5
H16A C16 H16C 109.5
H16B C16 H16C 109.5
C22 C17 C18 122.4(4)
C22 C17 N2 118.6(3)
C18 C17 N2 118.9(4)
C19 C18 C17 116.6(4)
C19 C18 C23 120.5(4)
C17 C18 C23 122.9(4)
C20 C19 C18 122.1(4)
C20 C19 H19A 119.0
C18 C19 H19A 119.0
C21 C20 C19 119.7(4)
C21 C20 H20A 120.1
C19 C20 H20A 120.1
C20 C21 C22 121.5(4)
C20 C21 H21A 119.2
C22 C21 H21A 119.2
C21 C22 C17 117.6(4)
C21 C22 C26 119.2(4)
C17 C22 C26 123.0(3)
C18 C23 C24 113.2(4)
C18 C23 C25 109.8(4)
C24 C23 C25 109.9(4)
C18 C23 H23A 107.9
C24 C23 H23A 107.9
C25 C23 H23A 107.9
C23 C24 H24A 109.5
C23 C24 H24B 109.5
H24A C24 H24B 109.5
C23 C24 H24C 109.5
H24A C24 H24C 109.5
H24B C24 H24C 109.5
C23 C25 H25A 109.5
C23 C25 H25B 109.5
H25A C25 H25B 109.5
C23 C25 H25C 109.5
H25A C25 H25C 109.5
H25B C25 H25C 109.5
C27 C26 C22 114.8(4)
C27 C26 C28 107.1(4)
C22 C26 C28 110.2(3)
C27 C26 H26A 108.2
C22 C26 H26A 108.2
C28 C26 H26A 108.2
C26 C27 H27A 109.5
C26 C27 H27B 109.5
H27A C27 H27B 109.5
C26 C27 H27C 109.5
H27A C27 H27C 109.5
H27B C27 H27C 109.5
C26 C28 H28A 109.5
C26 C28 H28B 109.5
H28A C28 H28B 109.5
C26 C28 H28C 109.5
H28A C28 H28C 109.5
H28B C28 H28C 109.5
C30 C29 Pd1 71.6(3)
C30 C29 H29A 116.4
Pd1 C29 H29A 116.4
C30 C29 H29B 116.4
Pd1 C29 H29B 116.4
H29A C29 H29B 113.4
C29 C30 C31 118.9(5)
C29 C30 Pd1 70.0(3)
C31 C30 Pd1 73.8(3)
C29 C30 H30A 120.3
C31 C30 H30A 120.3
Pd1 C30 H30A 120.3
C30 C31 C32 124.4(5)
C30 C31 Pd1 68.4(2)
C32 C31 Pd1 120.6(3)
C30 C31 H31A 112.2
C32 C31 H31A 112.2
Pd1 C31 H31A 112.2
C37 C32 C33 117.3(6)
C37 C32 C31 118.7(6)
C33 C32 C31 124.0(6)
C34 C33 C32 121.7(7)
C34 C33 H33A 119.1
C32 C33 H33A 119.1
C33 C34 C35 119.2(6)
C33 C34 H34A 120.4
C35 C34 H34A 120.4
C36 C35 C34 120.7(6)
C36 C35 H35A 119.7
C34 C35 H35A 119.6
C35 C36 C37 120.3(7)
C35 C36 H36A 119.9
C37 C36 H36A 119.9
C36 C37 C32 120.6(7)
C36 C37 H37A 119.7
C32 C37 H37A 119.7
C39 O1 C40 111.3(4)
C39 C38 H38A 109.5
C39 C38 H38B 109.5
H38A C38 H38B 109.5
C39 C38 H38C 109.5
H38A C38 H38C 109.5
H38B C38 H38C 109.5
O1 C39 C38 109.7(4)
O1 C39 H39A 109.7
C38 C39 H39A 109.7
O1 C39 H39B 109.7
C38 C39 H39B 109.7
H39A C39 H39B 108.2
O1 C40 C41 108.7(4)
O1 C40 H40A 109.9
C41 C40 H40A 109.9
O1 C40 H40B 109.9
C41 C40 H40B 109.9
H40A C40 H40B 108.3
C40 C41 H41A 109.5
C40 C41 H41B 109.5
H41A C41 H41B 109.5
C40 C41 H41D 109.5
H41A C41 H41D 109.5
H41B C41 H41D 109.5

loop_
_geom_bond_atom_site_label_1
_geom_bond_atom_site_label_2
_geom_bond_distance
Pd1 C1 2.042(4)
Pd1 C29 2.113(4)
Pd1 C30 2.134(4)
Pd1 C31 2.204(4)
Pd1 Cl1 2.3351(9)
N1 C1 1.337(5)
N1 C5 1.450(5)
N1 C2 1.478(5)
N2 C1 1.340(5)
N2 C4 1.454(5)
N2 C17 1.456(5)
C2 C3 1.508(3)
C2 H2A 0.9900
C2 H2B 0.9900
C3 C4 1.499(3)
C3 H3A 0.9900
C3 H3B 0.9900
C4 H4A 0.9900
C4 H4B 0.9900
C3A H3C 0.9900
C3A H3D 0.9900
C5 C6 1.399(5)
C5 C10 1.402(5)
C6 C7 1.399(5)
C6 C11 1.515(5)
C7 C8 1.371(6)
C7 H7A 0.9500
C8 C9 1.385(6)
C8 H8A 0.9500
C9 C10 1.388(5)
C9 H9A 0.9500
C10 C14 1.519(5)
C11 C12 1.532(6)
C11 C13 1.535(6)
C11 H11A 1.0000
C12 H12A 0.9800
C12 H12B 0.9800
C12 H12C 0.9800
C13 H13A 0.9800
C13 H13B 0.9800
C13 H13C 0.9800
C14 C15 1.515(6)
C14 C16 1.521(6)
C14 H14A 1.0000
C15 H15A 0.9800
C15 H15B 0.9800
C15 H15C 0.9800
C16 H16A 0.9800
C16 H16B 0.9800
C16 H16C 0.9800
C17 C22 1.398(6)
C17 C18 1.418(6)
C18 C19 1.390(6)
C18 C23 1.501(6)
C19 C20 1.383(7)
C19 H19A 0.9500
C20 C21 1.375(7)
C20 H20A 0.9500
C21 C22 1.394(5)
C21 H21A 0.9500
C22 C26 1.530(6)
C23 C24 1.530(6)
C23 C25 1.541(6)
C23 H23A 1.0000
C24 H24A 0.9800
C24 H24B 0.9800
C24 H24C 0.9800
C25 H25A 0.9800
C25 H25B 0.9800
C25 H25C 0.9800
C26 C27 1.514(6)
C26 C28 1.541(6)
C26 H26A 1.0000
C27 H27A 0.9800
C27 H27B 0.9800
C27 H27C 0.9800
C28 H28A 0.9800
C28 H28B 0.9800
C28 H28C 0.9800
C29 C30 1.397(7)
C29 H29A 0.9900
C29 H29B 0.9900
C30 C31 1.407(7)
C30 H30A 1.0000
C31 C32 1.446(7)
C31 H31A 1.0000
C32 C37 1.412(9)
C32 C33 1.414(9)
C33 C34 1.377(8)
C33 H33A 0.9500
C34 C35 1.395(9)
C34 H34A 0.9500
C35 C36 1.372(9)
C35 H35A 0.9500
C36 C37 1.392(8)
C36 H36A 0.9500
C37 H37A 0.9500
O1 C39 1.404(7)
O1 C40 1.430(6)
C38 C39 1.483(7)
C38 H38A 0.9800
C38 H38B 0.9800
C38 H38C 0.9800
C39 H39A 0.9900
C39 H39B 0.9900
C40 C41 1.527(9)
C40 H40A 0.9900
C40 H40B 0.9900
C41 H41A 0.9800
C41 H41B 0.9800
C41 H41D 0.9800

loop_
_geom_torsion_atom_site_label_1
_geom_torsion_atom_site_label_2
_geom_torsion_atom_site_label_3
_geom_torsion_atom_site_label_4
_geom_torsion
C5 N1 C1 N2 -169.7(3)
C2 N1 C1 N2 1.9(5)
C5 N1 C1 Pd1 23.3(5)
C2 N1 C1 Pd1 -165.1(3)
C4 N2 C1 N1 -3.3(5)
C17 N2 C1 N1 171.7(3)
C4 N2 C1 Pd1 165.0(3)
C17 N2 C1 Pd1 -20.0(4)
C29 Pd1 C1 N1 -104.3(3)
C30 Pd1 C1 N1 -135.0(3)
Cl1 Pd1 C1 N1 69.6(3)
C29 Pd1 C1 N2 88.6(3)
C30 Pd1 C1 N2 57.9(4)
Cl1 Pd1 C1 N2 -97.5(3)
C1 N1 C2 C3 24.0(5)
C5 N1 C2 C3 -163.9(3)
N1 C2 C3 C4 -46.9(5)
C1 N2 C4 C3 -21.6(6)
C17 N2 C4 C3 163.2(4)
C2 C3 C4 N2 45.8(6)
C1 N1 C5 C6 -111.7(4)
C2 N1 C5 C6 75.8(4)
C1 N1 C5 C10 73.5(4)
C2 N1 C5 C10 -99.0(4)
C10 C5 C6 C7 -1.5(5)
N1 C5 C6 C7 -176.1(3)
C10 C5 C6 C11 176.4(3)
N1 C5 C6 C11 1.9(5)
C5 C6 C7 C8 -0.5(6)
C11 C6 C7 C8 -178.6(4)
C6 C7 C8 C9 2.1(6)
C7 C8 C9 C10 -1.6(6)
C8 C9 C10 C5 -0.3(5)
C8 C9 C10 C14 174.9(4)
C6 C5 C10 C9 1.9(5)
N1 C5 C10 C9 176.5(3)
C6 C5 C10 C14 -173.2(3)
N1 C5 C10 C14 1.5(5)
C5 C6 C11 C12 -104.2(4)
C7 C6 C11 C12 73.7(5)
C5 C6 C11 C13 133.6(4)
C7 C6 C11 C13 -48.5(5)
C9 C10 C14 C15 39.8(5)
C5 C10 C14 C15 -145.1(4)
C9 C10 C14 C16 -82.9(5)
C5 C10 C14 C16 92.1(5)
C1 N2 C17 C22 -87.7(4)
C4 N2 C17 C22 87.8(4)
C1 N2 C17 C18 97.0(4)
C4 N2 C17 C18 -87.4(4)
C22 C17 C18 C19 3.6(6)
N2 C17 C18 C19 178.7(3)
C22 C17 C18 C23 -172.9(4)
N2 C17 C18 C23 2.2(5)
C17 C18 C19 C20 -0.8(6)
C23 C18 C19 C20 175.8(4)
C18 C19 C20 C21 -1.2(7)
C19 C20 C21 C22 0.5(7)
C20 C21 C22 C17 2.1(6)
C20 C21 C22 C26 -173.1(4)
C18 C17 C22 C21 -4.2(6)
N2 C17 C22 C21 -179.3(3)
C18 C17 C22 C26 170.8(4)
N2 C17 C22 C26 -4.3(6)
C19 C18 C23 C24 46.7(5)
C17 C18 C23 C24 -136.9(4)
C19 C18 C23 C25 -76.6(5)
C17 C18 C23 C25 99.8(5)
C21 C22 C26 C27 -43.5(6)
C17 C22 C26 C27 141.6(4)
C21 C22 C26 C28 77.6(5)
C17 C22 C26 C28 -97.4(5)
C1 Pd1 C29 C30 -144.2(3)
C31 Pd1 C29 C30 30.5(3)
Cl1 Pd1 C29 C30 55.3(7)
Pd1 C29 C30 C31 -57.3(4)
C1 Pd1 C30 C29 52.2(4)
C31 Pd1 C30 C29 -129.8(5)
Cl1 Pd1 C30 C29 -160.3(3)
C1 Pd1 C30 C31 -178.0(2)
C29 Pd1 C30 C31 129.8(5)
Cl1 Pd1 C30 C31 -30.4(4)
C29 C30 C31 C32 168.6(5)
Pd1 C30 C31 C32 113.1(5)
C29 C30 C31 Pd1 55.5(4)
C29 Pd1 C31 C30 -31.0(3)
Cl1 Pd1 C31 C30 156.7(3)
C29 Pd1 C31 C32 -149.1(5)
C30 Pd1 C31 C32 -118.2(6)
Cl1 Pd1 C31 C32 38.6(4)
C30 C31 C32 C37 -176.5(5)
Pd1 C31 C32 C37 -93.0(6)
C30 C31 C32 C33 1.3(9)
Pd1 C31 C32 C33 84.8(7)
C37 C32 C33 C34 -2.5(9)
C31 C32 C33 C34 179.7(5)
C32 C33 C34 C35 5.0(9)
C33 C34 C35 C36 -5.3(9)
C34 C35 C36 C37 3.2(10)
C35 C36 C37 C32 -0.6(10)
C33 C32 C37 C36 0.2(9)
C31 C32 C37 C36 178.2(5)
C40 O1 C39 C38 178.9(5)
C39 O1 C40 C41 -179.3(4)
